data_4101287
loop_
_publ_author_name
'Tomov, Atanas K'
'Chirinos, Juan J'
'Long, Richard J'
'Gibson, Vernon C'
'Elsegood, Mark R J'

_publ_section_title
;
 An unprecedented alpha-olefin distribution arising from a homogeneous
 ethylene oligomerization catalyst.
;
_journal_issue 24
_journal_name_full 'Journal of the American Chemical Society'
_journal_page_first 7704
_journal_page_last 7705
_journal_paper_doi 10.1021/ja0615369
_journal_volume 128
_journal_year 2006
_chemical_formula_sum 'C23 H25 Cl3 Cr F6 N5 O2 Sb'
_chemical_formula_weight 797.58
_chemical_name_systematic
;
 ?
;
_space_group_IT_number 2
_symmetry_cell_setting triclinic
_symmetry_space_group_name_Hall '-P 1'
_symmetry_space_group_name_H-M 'P -1'
_atom_sites_solution_hydrogens geom
_atom_sites_solution_primary heavy
_atom_sites_solution_secondary difmap
_audit_creation_method SHELXL-97
_cell_angle_alpha 92.232(2)
_cell_angle_beta 104.417(2)
_cell_angle_gamma 103.785(2)
_cell_formula_units_Z 2
_cell_length_a 9.9577(8)
_cell_length_b 12.1717(9)
_cell_length_c 12.9933(10)
_cell_measurement_reflns_used 2027
_cell_measurement_temperature 150(2)
_cell_measurement_theta_max 21.93
_cell_measurement_theta_min 2.35
_cell_volume 1473.2(2)
_computing_cell_refinement 'Bruker SAINT'
_computing_data_collection 'Bruker SMART'
_computing_data_reduction 'Bruker SAINT'
_computing_molecular_graphics 'Bruker SHELXTL'
_computing_publication_material 'Bruker SHELXTL and local programs'
_computing_structure_refinement 'Bruker SHELXTL'
_computing_structure_solution 'Bruker SHELXTL'
_diffrn_ambient_temperature 150(2)
_diffrn_measured_fraction_theta_full 0.996
_diffrn_measured_fraction_theta_max 0.996
_diffrn_measurement_device_type 'Bruker SMART 1000 CCD diffractometer'
_diffrn_measurement_method '\w rotation with narrow frames'
_diffrn_radiation_monochromator graphite
_diffrn_radiation_source 'sealed tube'
_diffrn_radiation_type MoK\a
_diffrn_radiation_wavelength 0.71073
_diffrn_reflns_av_R_equivalents 0.0425
_diffrn_reflns_av_sigmaI/netI 0.0854
_diffrn_reflns_limit_h_max 11
_diffrn_reflns_limit_h_min -11
_diffrn_reflns_limit_k_max 14
_diffrn_reflns_limit_k_min -14
_diffrn_reflns_limit_l_max 15
_diffrn_reflns_limit_l_min -15
_diffrn_reflns_number 10839
_diffrn_reflns_theta_full 25.00
_diffrn_reflns_theta_max 25.00
_diffrn_reflns_theta_min 1.73
_diffrn_standards_decay_% 0
_diffrn_standards_number 0
_exptl_absorpt_coefficient_mu 1.627
_exptl_absorpt_correction_T_max 0.953
_exptl_absorpt_correction_T_min 0.792
_exptl_absorpt_correction_type multi-scan
_exptl_absorpt_process_details 'SADABS, v.2.08, Sheldrick, G.M. (2003).'
_exptl_crystal_colour green
_exptl_crystal_density_diffrn 1.798
_exptl_crystal_density_method 'not measured'
_exptl_crystal_description plate
_exptl_crystal_F_000 788
_exptl_crystal_size_max 0.15
_exptl_crystal_size_mid 0.06
_exptl_crystal_size_min 0.03
_refine_diff_density_max 0.452
_refine_diff_density_min -0.992
_refine_diff_density_rms 0.100
_refine_ls_extinction_method none
_refine_ls_goodness_of_fit_ref 0.949
_refine_ls_hydrogen_treatment constr
_refine_ls_matrix_type full
_refine_ls_number_parameters 346
_refine_ls_number_reflns 5179
_refine_ls_number_restraints 0
_refine_ls_restrained_S_all 0.949
_refine_ls_R_factor_all 0.0961
_refine_ls_R_factor_gt 0.0461
_refine_ls_shift/su_max 0.000
_refine_ls_shift/su_mean 0.000
_refine_ls_structure_factor_coef Fsqd
_refine_ls_weighting_details 'calc w=1/[\s^2^(Fo^2^)+(0.0470P)^2^+0.0000P] where P=(Fo^2^+2Fc^2^)/3'
_refine_ls_weighting_scheme calc
_refine_ls_wR_factor_gt 0.0935
_refine_ls_wR_factor_ref 0.1079
_reflns_number_gt 2892
_reflns_number_total 5179
_reflns_threshold_expression I>2\s(I)
_cod_data_source_file ja0615369si20060306_092220.cif
_cod_data_source_block 4
_cod_original_sg_symbol_H-M P-1
_cod_database_code 4101287

loop_
_symmetry_equiv_pos_as_xyz
'x, y, z'
'-x, -y, -z'

loop_
_atom_site_label
_atom_site_type_symbol
_atom_site_fract_x
_atom_site_fract_y
_atom_site_fract_z
_atom_site_U_iso_or_equiv
_atom_site_adp_type
_atom_site_occupancy
_atom_site_symmetry_multiplicity
_atom_site_calc_flag
_atom_site_refinement_flags
Cr1 Cr 0.54302(9) 0.23426(7) 0.16923(7) 0.0330(2) Uani 1 1 d .
Cl1 Cl 0.39392(15) 0.16732(11) 0.00119(11) 0.0368(4) Uani 1 1 d .
N1 N 0.3810(5) 0.2543(3) 0.2310(3) 0.0347(12) Uani 1 1 d .
C1 C 0.2879(6) 0.3259(4) 0.2284(4) 0.0340(14) Uani 1 1 d .
C2 C 0.2749(7) 0.4177(5) 0.1728(5) 0.0512(18) Uani 1 1 d .
H2A H 0.3343 0.4433 0.1270 0.061 Uiso 1 1 calc R
C3 C 0.1725(8) 0.4715(6) 0.1859(6) 0.064(2) Uani 1 1 d .
H3 H 0.1627 0.5366 0.1496 0.077 Uiso 1 1 calc R
C4 C 0.0829(7) 0.4329(6) 0.2509(5) 0.0593(19) Uani 1 1 d .
H4A H 0.0123 0.4716 0.2565 0.071 Uiso 1 1 calc R
C5 C 0.0933(7) 0.3411(5) 0.3068(5) 0.0478(17) Uani 1 1 d .
H5 H 0.0328 0.3155 0.3518 0.057 Uiso 1 1 calc R
C6 C 0.1976(6) 0.2873(5) 0.2940(4) 0.0350(14) Uani 1 1 d .
N2 N 0.2402(5) 0.1942(4) 0.3373(4) 0.0410(12) Uani 1 1 d .
H2 H 0.2028 0.1530 0.3823 0.049 Uiso 1 1 calc R
C7 C 0.3496(6) 0.1777(4) 0.2981(4) 0.0375(15) Uani 1 1 d .
C8 C 0.4391(6) 0.0978(5) 0.3304(5) 0.0450(16) Uani 1 1 d .
H8A H 0.3800 0.0256 0.3454 0.054 Uiso 1 1 calc R
H8B H 0.5165 0.1308 0.3960 0.054 Uiso 1 1 calc R
N3 N 0.5024(5) 0.0761(3) 0.2402(3) 0.0346(11) Uani 1 1 d .
C9 C 0.4016(6) -0.0214(4) 0.1645(5) 0.0445(16) Uani 1 1 d .
H9A H 0.3832 -0.0887 0.2030 0.067 Uiso 1 1 calc R
H9B H 0.4443 -0.0377 0.1072 0.067 Uiso 1 1 calc R
H9C H 0.3110 -0.0018 0.1336 0.067 Uiso 1 1 calc R
C10 C 0.6441(6) 0.0495(5) 0.2789(5) 0.0439(16) Uani 1 1 d .
H10A H 0.6947 0.0896 0.3509 0.053 Uiso 1 1 calc R
H10B H 0.6304 -0.0333 0.2833 0.053 Uiso 1 1 calc R
C11 C 0.7285(6) 0.0871(5) 0.2025(4) 0.0364(15) Uani 1 1 d .
N4 N 0.8436(5) 0.0552(4) 0.1879(4) 0.0441(13) Uani 1 1 d .
H4 H 0.8813 0.0039 0.2216 0.053 Uiso 1 1 calc R
C12 C 0.8934(6) 0.1167(5) 0.1105(5) 0.0428(16) Uani 1 1 d .
C13 C 1.0082(7) 0.1182(6) 0.0663(6) 0.0541(18) Uani 1 1 d .
H13 H 1.0721 0.0716 0.0881 0.065 Uiso 1 1 calc R
C14 C 1.0228(7) 0.1905(6) -0.0099(6) 0.061(2) Uani 1 1 d .
H14 H 1.0998 0.1948 -0.0418 0.073 Uiso 1 1 calc R
C15 C 0.9282(7) 0.2586(5) -0.0428(6) 0.0556(19) Uani 1 1 d .
H15 H 0.9405 0.3053 -0.0983 0.067 Uiso 1 1 calc R
C16 C 0.8192(6) 0.2601(5) 0.0024(5) 0.0466(16) Uani 1 1 d .
H16 H 0.7576 0.3086 -0.0190 0.056 Uiso 1 1 calc R
C17 C 0.8007(6) 0.1873(5) 0.0819(5) 0.0421(16) Uani 1 1 d .
N5 N 0.7001(4) 0.1693(3) 0.1414(3) 0.0322(11) Uani 1 1 d .
O1 O 0.6695(4) 0.2938(3) 0.3124(3) 0.0413(10) Uani 1 1 d .
O2 O 0.5982(4) 0.3829(3) 0.1196(3) 0.0377(10) Uani 1 1 d .
C18 C 0.8059(7) 0.4175(5) 0.4663(5) 0.0553(18) Uani 1 1 d .
H18A H 0.7401 0.3801 0.5067 0.083 Uiso 1 1 calc R
H18B H 0.8373 0.4993 0.4891 0.083 Uiso 1 1 calc R
H18C H 0.8896 0.3857 0.4796 0.083 Uiso 1 1 calc R
C19 C 0.7299(6) 0.3977(5) 0.3481(5) 0.0401(15) Uani 1 1 d .
C20 C 0.7322(6) 0.4868(5) 0.2852(5) 0.0483(17) Uani 1 1 d .
H20 H 0.7770 0.5614 0.3199 0.058 Uiso 1 1 calc R
C21 C 0.6744(7) 0.4758(5) 0.1757(5) 0.0447(16) Uani 1 1 d .
C22 C 0.7022(8) 0.5761(5) 0.1131(5) 0.075(2) Uani 1 1 d .
H22A H 0.7861 0.5767 0.0863 0.113 Uiso 1 1 calc R
H22B H 0.7205 0.6464 0.1595 0.113 Uiso 1 1 calc R
H22C H 0.6183 0.5705 0.0528 0.113 Uiso 1 1 calc R
Sb1 Sb 0.06891(5) -0.13812(4) 0.38480(4) 0.0601(2) Uani 1 1 d .
F1 F 0.1314(5) 0.0118(3) 0.4520(3) 0.1008(16) Uani 1 1 d .
F2 F 0.2578(4) -0.1477(4) 0.4337(4) 0.0998(17) Uani 1 1 d .
F3 F 0.0151(4) -0.2852(3) 0.3181(4) 0.0924(14) Uani 1 1 d .
F4 F -0.1163(4) -0.1225(4) 0.3334(4) 0.0943(15) Uani 1 1 d .
F5 F 0.1093(4) -0.0769(3) 0.2629(3) 0.0757(12) Uani 1 1 d .
F6 F 0.0283(4) -0.1924(3) 0.5084(3) 0.0897(15) Uani 1 1 d .

loop_
_atom_site_aniso_label
_atom_site_aniso_U_11
_atom_site_aniso_U_22
_atom_site_aniso_U_33
_atom_site_aniso_U_23
_atom_site_aniso_U_13
_atom_site_aniso_U_12
Cr1 0.0375(6) 0.0219(5) 0.0323(5) 0.0059(4) 0.0025(4) 0.0004(4)
Cl1 0.0382(8) 0.0339(8) 0.0331(8) 0.0009(6) 0.0006(7) 0.0090(6)
N1 0.048(3) 0.023(2) 0.028(3) 0.001(2) 0.007(2) 0.003(2)
C1 0.047(4) 0.025(3) 0.027(3) 0.007(3) 0.008(3) 0.005(3)
C2 0.087(5) 0.040(4) 0.039(4) 0.016(3) 0.030(4) 0.024(4)
C3 0.096(6) 0.063(5) 0.072(5) 0.030(4) 0.057(5) 0.052(4)
C4 0.072(5) 0.060(5) 0.060(5) 0.010(4) 0.033(4) 0.027(4)
C5 0.059(4) 0.047(4) 0.039(4) -0.002(3) 0.027(3) 0.003(3)
C6 0.047(4) 0.028(3) 0.026(3) 0.000(3) 0.012(3) 0.000(3)
N2 0.053(3) 0.033(3) 0.033(3) 0.008(2) 0.018(3) -0.003(2)
C7 0.052(4) 0.023(3) 0.030(3) 0.005(3) 0.013(3) -0.008(3)
C8 0.054(4) 0.029(3) 0.042(4) 0.013(3) 0.005(3) -0.003(3)
N3 0.039(3) 0.023(3) 0.036(3) 0.007(2) 0.003(2) 0.003(2)
C9 0.054(4) 0.017(3) 0.049(4) -0.003(3) -0.002(3) 0.002(3)
C10 0.044(4) 0.039(4) 0.043(4) 0.020(3) 0.000(3) 0.010(3)
C11 0.035(4) 0.031(3) 0.034(3) 0.001(3) -0.010(3) 0.013(3)
N4 0.042(3) 0.035(3) 0.044(3) -0.003(2) -0.012(3) 0.015(2)
C12 0.040(4) 0.033(4) 0.045(4) -0.007(3) -0.007(3) 0.010(3)
C13 0.038(4) 0.049(4) 0.065(5) -0.025(4) -0.003(4) 0.012(3)
C14 0.052(5) 0.052(5) 0.079(5) -0.011(4) 0.023(4) 0.010(4)
C15 0.053(4) 0.037(4) 0.086(5) 0.005(4) 0.034(4) 0.011(3)
C16 0.040(4) 0.032(4) 0.071(5) 0.009(3) 0.019(3) 0.009(3)
C17 0.032(3) 0.032(4) 0.049(4) -0.007(3) -0.002(3) 0.000(3)
N5 0.031(3) 0.023(3) 0.035(3) 0.002(2) 0.001(2) 0.000(2)
O1 0.050(3) 0.023(2) 0.037(2) -0.0002(18) 0.000(2) -0.0049(18)
O2 0.048(2) 0.026(2) 0.039(2) 0.0081(18) 0.017(2) 0.0023(18)
C18 0.054(4) 0.054(4) 0.044(4) -0.005(3) 0.003(3) 0.000(3)
C19 0.036(3) 0.034(4) 0.044(4) -0.003(3) 0.010(3) -0.002(3)
C20 0.060(4) 0.027(3) 0.045(4) -0.009(3) 0.017(3) -0.014(3)
C21 0.055(4) 0.025(3) 0.049(4) 0.003(3) 0.019(3) -0.004(3)
C22 0.103(6) 0.034(4) 0.067(5) 0.020(4) 0.016(4) -0.017(4)
Sb1 0.0553(3) 0.0509(3) 0.0516(3) 0.0313(2) -0.0052(2) -0.0128(2)
F1 0.148(4) 0.061(3) 0.070(3) 0.016(2) 0.045(3) -0.035(3)
F2 0.052(3) 0.110(4) 0.111(4) 0.063(3) -0.004(2) -0.009(2)
F3 0.089(3) 0.054(3) 0.108(4) 0.011(2) 0.008(3) -0.013(2)
F4 0.071(3) 0.097(3) 0.109(4) 0.059(3) 0.008(3) 0.020(2)
F5 0.096(3) 0.066(3) 0.046(2) 0.023(2) 0.009(2) -0.008(2)
F6 0.094(3) 0.080(3) 0.081(3) 0.060(3) 0.018(2) -0.006(2)

loop_
_atom_type_symbol
_atom_type_description
_atom_type_scat_dispersion_real
_atom_type_scat_dispersion_imag
_atom_type_scat_source
C C 0.0033 0.0016 'International Tables Vol C Tables 4.2.6.8 and 6.1.1.4'
H H 0.0000 0.0000 'International Tables Vol C Tables 4.2.6.8 and 6.1.1.4'
N N 0.0061 0.0033 'International Tables Vol C Tables 4.2.6.8 and 6.1.1.4'
O O 0.0106 0.0060 'International Tables Vol C Tables 4.2.6.8 and 6.1.1.4'
F F 0.0171 0.0103 'International Tables Vol C Tables 4.2.6.8 and 6.1.1.4'
Cl Cl 0.1484 0.1585 'International Tables Vol C Tables 4.2.6.8 and 6.1.1.4'
Cr Cr 0.3209 0.6236 'International Tables Vol C Tables 4.2.6.8 and 6.1.1.4'
Sb Sb -0.5866 1.5461 'International Tables Vol C Tables 4.2.6.8 and 6.1.1.4'

loop_
_geom_angle_atom_site_label_1
_geom_angle_atom_site_label_2
_geom_angle_atom_site_label_3
_geom_angle
O2 Cr1 O1 90.01(15)
O2 Cr1 N5 98.85(16)
O1 Cr1 N5 87.86(17)
O2 Cr1 N1 100.50(16)
O1 Cr1 N1 85.71(17)
N5 Cr1 N1 159.59(17)
O2 Cr1 N3 173.45(16)
O1 Cr1 N3 83.64(15)
N5 Cr1 N3 79.33(17)
N1 Cr1 N3 80.71(18)
O2 Cr1 Cl1 89.25(12)
O1 Cr1 Cl1 179.08(12)
N5 Cr1 Cl1 92.80(13)
N1 Cr1 Cl1 93.88(13)
N3 Cr1 Cl1 97.11(12)
C7 N1 C1 106.2(5)
C7 N1 Cr1 113.2(4)
C1 N1 Cr1 140.6(3)
C2 C1 C6 120.9(6)
C2 C1 N1 130.3(5)
C6 C1 N1 108.8(4)
C1 C2 C3 117.3(6)
C2 C3 C4 121.7(6)
C5 C4 C3 122.0(6)
C4 C5 C6 116.2(6)
C5 C6 N2 132.7(5)
C5 C6 C1 121.9(5)
N2 C6 C1 105.4(5)
C7 N2 C6 108.4(5)
N1 C7 N2 111.2(5)
N1 C7 C8 120.7(5)
N2 C7 C8 127.8(5)
C7 C8 N3 108.0(4)
C10 N3 C9 109.0(4)
C10 N3 C8 112.1(4)
C9 N3 C8 109.3(4)
C10 N3 Cr1 106.4(3)
C9 N3 Cr1 113.9(3)
C8 N3 Cr1 106.1(3)
C11 C10 N3 107.7(4)
N5 C11 N4 111.2(5)
N5 C11 C10 120.0(5)
N4 C11 C10 128.6(5)
C11 N4 C12 109.0(5)
N4 C12 C13 132.9(6)
N4 C12 C17 104.3(5)
C13 C12 C17 122.8(6)
C14 C13 C12 116.0(6)
C13 C14 C15 122.2(7)
C16 C15 C14 122.0(7)
C15 C16 C17 117.7(6)
N5 C17 C12 109.8(5)
N5 C17 C16 131.0(6)
C12 C17 C16 119.2(6)
C11 N5 C17 105.7(5)
C11 N5 Cr1 114.1(4)
C17 N5 Cr1 140.0(4)
C19 O1 Cr1 127.4(4)
C21 O2 Cr1 127.5(4)
O1 C19 C20 123.9(5)
O1 C19 C18 114.8(5)
C20 C19 C18 121.2(5)
C19 C20 C21 125.2(5)
O2 C21 C20 124.6(5)
O2 C21 C22 114.8(5)
C20 C21 C22 120.5(6)
F3 Sb1 F4 91.1(2)
F3 Sb1 F6 90.6(2)
F4 Sb1 F6 91.38(18)
F3 Sb1 F2 90.5(2)
F4 Sb1 F2 177.38(17)
F6 Sb1 F2 90.69(18)
F3 Sb1 F5 91.99(18)
F4 Sb1 F5 87.74(18)
F6 Sb1 F5 177.3(2)
F2 Sb1 F5 90.12(18)
F3 Sb1 F1 177.6(2)
F4 Sb1 F1 91.0(2)
F6 Sb1 F1 90.53(18)
F2 Sb1 F1 87.3(2)
F5 Sb1 F1 86.95(17)

loop_
_geom_bond_atom_site_label_1
_geom_bond_atom_site_label_2
_geom_bond_distance
Cr1 O2 1.945(3)
Cr1 O1 1.966(4)
Cr1 N5 2.013(5)
Cr1 N1 2.031(5)
Cr1 N3 2.162(4)
Cr1 Cl1 2.3035(16)
N1 C7 1.337(6)
N1 C1 1.412(7)
C1 C2 1.368(7)
C1 C6 1.402(7)
C2 C3 1.376(8)
C3 C4 1.391(8)
C4 C5 1.367(8)
C5 C6 1.392(8)
C6 N2 1.393(7)
N2 C7 1.363(7)
C7 C8 1.475(8)
C8 N3 1.505(7)
N3 C10 1.492(6)
N3 C9 1.494(6)
C10 C11 1.474(8)
C11 N5 1.339(6)
C11 N4 1.347(7)
N4 C12 1.394(7)
C12 C13 1.398(8)
C12 C17 1.401(8)
C13 C14 1.362(9)
C14 C15 1.399(8)
C15 C16 1.360(8)
C16 C17 1.404(8)
C17 N5 1.394(7)
O1 C19 1.277(6)
O2 C21 1.280(6)
C18 C19 1.516(8)
C19 C20 1.382(8)
C20 C21 1.383(8)
C21 C22 1.501(7)
Sb1 F3 1.853(4)
Sb1 F4 1.856(4)
Sb1 F6 1.859(4)
Sb1 F2 1.863(4)
Sb1 F5 1.869(3)
Sb1 F1 1.883(4)

loop_
_geom_hbond_atom_site_label_D
_geom_hbond_atom_site_label_H
_geom_hbond_atom_site_label_A
_geom_hbond_distance_DH
_geom_hbond_distance_HA
_geom_hbond_distance_DA
_geom_hbond_angle_DHA
_geom_hbond_site_symmetry_A
N2 H2 F1 0.88 2.03 2.870(6) 158.3 .
N4 H4 F4 0.88 2.16 2.961(6) 151.8 1_655
N4 H4 F5 0.88 2.63 3.377(6) 143.5 1_655

loop_
_geom_torsion_atom_site_label_1
_geom_torsion_atom_site_label_2
_geom_torsion_atom_site_label_3
_geom_torsion_atom_site_label_4
_geom_torsion
O2 Cr1 N1 C7 -161.7(3)
O1 Cr1 N1 C7 -72.5(4)
N5 Cr1 N1 C7 -0.5(7)
N3 Cr1 N1 C7 11.7(4)
Cl1 Cr1 N1 C7 108.3(3)
O2 Cr1 N1 C1 16.7(6)
O1 Cr1 N1 C1 105.9(5)
N5 Cr1 N1 C1 177.9(5)
N3 Cr1 N1 C1 -169.8(6)
Cl1 Cr1 N1 C1 -73.2(5)
C7 N1 C1 C2 -180.0(6)
Cr1 N1 C1 C2 1.5(10)
C7 N1 C1 C6 -1.6(6)
Cr1 N1 C1 C6 179.9(4)
C6 C1 C2 C3 1.4(9)
N1 C1 C2 C3 179.6(6)
C1 C2 C3 C4 -1.5(10)
C2 C3 C4 C5 1.3(11)
C3 C4 C5 C6 -0.8(10)
C4 C5 C6 N2 179.4(6)
C4 C5 C6 C1 0.7(9)
C2 C1 C6 C5 -1.1(8)
N1 C1 C6 C5 -179.6(5)
C2 C1 C6 N2 179.9(5)
N1 C1 C6 N2 1.4(6)
C5 C6 N2 C7 -179.5(6)
C1 C6 N2 C7 -0.6(6)
C1 N1 C7 N2 1.2(6)
Cr1 N1 C7 N2 -179.8(3)
C1 N1 C7 C8 -172.3(5)
Cr1 N1 C7 C8 6.7(6)
C6 N2 C7 N1 -0.4(6)
C6 N2 C7 C8 172.5(5)
N1 C7 C8 N3 -29.6(7)
N2 C7 C8 N3 158.1(5)
C7 C8 N3 C10 150.6(4)
C7 C8 N3 C9 -88.4(5)
C7 C8 N3 Cr1 34.8(5)
O1 Cr1 N3 C10 -59.0(3)
N5 Cr1 N3 C10 30.0(3)
N1 Cr1 N3 C10 -145.7(4)
Cl1 Cr1 N3 C10 121.5(3)
O1 Cr1 N3 C9 -179.1(4)
N5 Cr1 N3 C9 -90.1(4)
N1 Cr1 N3 C9 94.2(4)
Cl1 Cr1 N3 C9 1.4(4)
O1 Cr1 N3 C8 60.6(3)
N5 Cr1 N3 C8 149.6(3)
N1 Cr1 N3 C8 -26.1(3)
Cl1 Cr1 N3 C8 -118.9(3)
C9 N3 C10 C11 87.6(5)
C8 N3 C10 C11 -151.2(4)
Cr1 N3 C10 C11 -35.6(5)
N3 C10 C11 N5 24.3(7)
N3 C10 C11 N4 -160.7(5)
N5 C11 N4 C12 -1.8(6)
C10 C11 N4 C12 -177.1(5)
C11 N4 C12 C13 179.3(6)
C11 N4 C12 C17 0.6(6)
N4 C12 C13 C14 179.5(6)
C17 C12 C13 C14 -2.1(9)
C12 C13 C14 C15 -0.5(9)
C13 C14 C15 C16 2.6(10)
C14 C15 C16 C17 -2.1(9)
N4 C12 C17 N5 0.7(6)
C13 C12 C17 N5 -178.1(5)
N4 C12 C17 C16 -178.6(5)
C13 C12 C17 C16 2.6(9)
C15 C16 C17 N5 -179.5(5)
C15 C16 C17 C12 -0.4(9)
N4 C11 N5 C17 2.1(6)
C10 C11 N5 C17 177.9(5)
N4 C11 N5 Cr1 -173.8(3)
C10 C11 N5 Cr1 2.0(6)
C12 C17 N5 C11 -1.7(6)
C16 C17 N5 C11 177.4(6)
C12 C17 N5 Cr1 172.5(4)
C16 C17 N5 Cr1 -8.3(10)
O2 Cr1 N5 C11 155.4(3)
O1 Cr1 N5 C11 65.7(4)
N1 Cr1 N5 C11 -6.0(7)
N3 Cr1 N5 C11 -18.3(3)
Cl1 Cr1 N5 C11 -115.0(3)
O2 Cr1 N5 C17 -18.5(5)
O1 Cr1 N5 C17 -108.2(5)
N1 Cr1 N5 C17 -179.9(5)
N3 Cr1 N5 C17 167.8(5)
Cl1 Cr1 N5 C17 71.1(5)
O2 Cr1 O1 C19 12.3(5)
N5 Cr1 O1 C19 111.2(5)
N1 Cr1 O1 C19 -88.2(5)
N3 Cr1 O1 C19 -169.3(5)
O1 Cr1 O2 C21 -7.4(5)
N5 Cr1 O2 C21 -95.3(5)
N1 Cr1 O2 C21 78.2(5)
Cl1 Cr1 O2 C21 172.0(5)
Cr1 O1 C19 C20 -9.7(9)
Cr1 O1 C19 C18 172.6(4)
O1 C19 C20 C21 -2.3(11)
C18 C19 C20 C21 175.4(6)
Cr1 O2 C21 C20 -0.2(9)
Cr1 O2 C21 C22 178.2(4)
C19 C20 C21 O2 7.6(11)
C19 C20 C21 C22 -170.7(6)
